data_7123907
loop_
_publ_author_name
'Merlet, Eric'
'Moreno, Kevin'
'Tron, Arnaud'
'McClenaghan, Nathan D.'
'Kauffmann, Brice'
'Ferrand, Yann'
'OLIVIER, C\'eline'

_publ_section_title
;
 Aromatic Oligoamide Foldamers as Versatile Scaffolds for Induced
 Circularly Polarized Luminescence at Adjustable Wavelengths
;
_journal_name_full 'Chemical Communications'
_journal_paper_doi 10.1039/C9CC04697F
_journal_year 2019
_chemical_formula_moiety '2(C H Cl3), C83 H75 N9 O10'
_chemical_formula_sum 'C85 H77 Cl6 N9 O10'
_chemical_formula_weight 1597.25
_chemical_properties_physical Light-sensitive
_space_group_crystal_system triclinic
_space_group_IT_number 2
_space_group_name_Hall '-P 1'
_space_group_name_H-M_alt 'P -1'
_symmetry_space_group_name_Hall '-P 1'
_symmetry_space_group_name_H-M 'P -1'
_atom_sites_solution_hydrogens geom
_atom_sites_solution_primary dual
_audit_creation_date 2019-06-18
_audit_creation_method
;
Olex2 1.2
(compiled 2018.05.29 svn.r3508 for OlexSys, GUI svn.r5506)
;
_audit_update_record
;
2019-06-18 deposited with the CCDC.    2019-07-24 downloaded from the CCDC.
;
_cell_angle_alpha 109.695(5)
_cell_angle_beta 98.506(4)
_cell_angle_gamma 100.557(4)
_cell_formula_units_Z 2
_cell_length_a 13.2948(5)
_cell_length_b 18.1431(10)
_cell_length_c 20.1869(9)
_cell_measurement_reflns_used 11404
_cell_measurement_temperature 150
_cell_measurement_theta_max 72.7000
_cell_measurement_theta_min 3.4300
_cell_volume 4389.7(4)
_computing_cell_refinement 'CrysAlisPro 1.171.39.46 (Rigaku OD, 2018)'
_computing_data_collection 'CrysAlisPro 1.171.39.46 (Rigaku OD, 2018)'
_computing_data_reduction 'CrysAlisPro 1.171.39.46 (Rigaku OD, 2018)'
_computing_molecular_graphics 'Olex2 (Dolomanov et al., 2009)'
_computing_publication_material 'Olex2 (Dolomanov et al., 2009)'
_computing_structure_refinement 'ShelXL (Sheldrick, 2015)'
_computing_structure_solution 'ShelXT (Sheldrick, 2015)'
_diffrn_ambient_temperature 150
_diffrn_detector 'Pilatus 200K'
_diffrn_measured_fraction_theta_full 0.988
_diffrn_measured_fraction_theta_max 0.967
_diffrn_measurement_details
;
List of Runs (angles in degrees, time in seconds):

  # Type    Start    End  Width  t~exp~   \w     \q     \k     \f   Frames
#--------------------------------------------------------------------------
  1  \w   -195.00 -15.00   1.00   20.00    -- -105.00  12.00 108.00  180
  2  \w    -60.00 -14.00   1.00    1.00    --    5.00  12.00-180.00   46
  3  \w   -195.00 -15.00   1.00   20.00    -- -105.00  60.00 -72.00  180
  4  \w   -195.00 -15.00   1.00   20.00    -- -105.00  60.00 108.00  180
  5  \w   -131.00  49.00   1.00    5.00    --  -41.00  60.00 -72.00  180
  6  \w   -195.00 -15.00   1.00   20.00    -- -105.00  60.00   0.00  180
  7  \w    -91.00  49.00   1.00    5.00    --  -41.00  60.00-180.00  140
  8  \w   -169.00 -15.00   1.00   20.00    -- -105.00  60.00-180.00  154
  9  \w   -195.00 -33.00   1.00   20.00    -- -105.00  12.00 -72.00  162
 10  \w   -100.00  49.00   1.00    5.00    --  -41.00  48.00  72.00  149
 11  \w   -167.00 -33.00   1.00   20.00    -- -105.00  60.00  72.00  134
 12  \w   -137.00 -29.00   1.00   20.00    -- -105.00  48.00 -36.00  108
 13  \w   -171.00 -59.00   1.00   20.00    -- -105.00  60.00-144.00  112
 14  \w   -174.00-106.00   1.00   20.00    -- -105.00  48.00 144.00   68
 15  \w   -160.00 -33.00   1.00   20.00    -- -105.00  60.00  36.00  127
 16  \w    -44.00  49.00   1.00    5.00    --  -41.00  60.00-108.00   93
 17  \w   -117.00 -55.00   1.00    5.00    --  -41.00  36.00  36.00   62
 18  \w   -160.00 -83.00   1.00   20.00    -- -105.00  36.00 144.00   77
 19  \w   -165.00 -96.00   1.00   20.00    -- -105.00  60.00-108.00   69
 20  \w    -26.00  49.00   1.00    5.00    --  -41.00  60.00   0.00   75
 21  \w   -164.00 -95.00   1.00   20.00    -- -105.00  60.00 -36.00   69
 22  \w   -164.00-119.00   1.00   20.00    -- -105.00  60.00 144.00   45
 23  \w      4.00  49.00   1.00    5.00    --  -41.00  60.00  72.00   45
 24  \w   -195.00 -35.00   1.00   20.00    -- -105.00  36.00   0.00  160
;
_diffrn_measurement_device 'abstract diffractometer'
_diffrn_measurement_device_type 'dtrek-CrysAlisPro-abstract goniometer imported rigaku-d*trek images'
_diffrn_measurement_method '\w scans'
_diffrn_orient_matrix_type 'CrysAlisPro convention (1999,Acta A55,543-557)'
_diffrn_orient_matrix_UB_11 0.0487779000
_diffrn_orient_matrix_UB_12 0.0842929000
_diffrn_orient_matrix_UB_13 0.0596333000
_diffrn_orient_matrix_UB_21 -0.0211125000
_diffrn_orient_matrix_UB_22 -0.0349855000
_diffrn_orient_matrix_UB_23 0.0577899000
_diffrn_orient_matrix_UB_31 0.1087217000
_diffrn_orient_matrix_UB_32 -0.0186584000
_diffrn_orient_matrix_UB_33 0.0054512000
_diffrn_radiation_monochromator graphite
_diffrn_radiation_probe x-ray
_diffrn_radiation_type CuK\a
_diffrn_radiation_wavelength 1.54184
_diffrn_reflns_av_R_equivalents 0.0760
_diffrn_reflns_av_unetI/netI 0.0562
_diffrn_reflns_Laue_measured_fraction_full 0.988
_diffrn_reflns_Laue_measured_fraction_max 0.967
_diffrn_reflns_limit_h_max 16
_diffrn_reflns_limit_h_min -15
_diffrn_reflns_limit_k_max 22
_diffrn_reflns_limit_k_min -22
_diffrn_reflns_limit_l_max 25
_diffrn_reflns_limit_l_min -24
_diffrn_reflns_number 62904
_diffrn_reflns_point_group_measured_fraction_full 0.988
_diffrn_reflns_point_group_measured_fraction_max 0.967
_diffrn_reflns_theta_full 67.684
_diffrn_reflns_theta_max 73.529
_diffrn_reflns_theta_min 2.387
_diffrn_source 'rotating anode'
_diffrn_source_type 'Rigaku FRX (Cu) X-ray Source'
_exptl_absorpt_coefficient_mu 2.266
_exptl_absorpt_correction_T_max 1.00000
_exptl_absorpt_correction_T_min 0.63034
_exptl_absorpt_correction_type multi-scan
_exptl_absorpt_process_details
;
CrysAlisPro 1.171.39.46 (Rigaku Oxford Diffraction, 2018)
Empirical absorption correction using spherical harmonics,
 implemented in SCALE3 ABSPACK scaling algorithm.
;
_exptl_crystal_colour 'clear yellowish'
_exptl_crystal_colour_lustre clear
_exptl_crystal_colour_modifier yellowish
_exptl_crystal_density_diffrn 1.208
_exptl_crystal_description plate
_exptl_crystal_F_000 1664
_exptl_crystal_size_max 0.2
_exptl_crystal_size_mid 0.2
_exptl_crystal_size_min 0.01
_refine_diff_density_max 1.219
_refine_diff_density_min -1.151
_refine_diff_density_rms 0.091
_refine_ls_extinction_coef 0.0005(2)
_refine_ls_extinction_expression Fc^*^=kFc[1+0.001xFc^2^\l^3^/sin(2\q)]^-1/4^
_refine_ls_extinction_method 'SHELXL-2017/1 (Sheldrick 2017)'
_refine_ls_goodness_of_fit_ref 1.172
_refine_ls_hydrogen_treatment constr
_refine_ls_matrix_type full
_refine_ls_number_parameters 1003
_refine_ls_number_reflns 17124
_refine_ls_number_restraints 0
_refine_ls_restrained_S_all 1.172
_refine_ls_R_factor_all 0.1404
_refine_ls_R_factor_gt 0.1084
_refine_ls_shift/su_max 0.000
_refine_ls_shift/su_mean 0.000
_refine_ls_structure_factor_coef Fsqd
_refine_ls_weighting_details 'w=1/[\s^2^(Fo^2^)+(0.2000P)^2^] where P=(Fo^2^+2Fc^2^)/3'
_refine_ls_weighting_scheme calc
_refine_ls_wR_factor_gt 0.3137
_refine_ls_wR_factor_ref 0.3534
_reflns_Friedel_coverage 0.000
_reflns_number_gt 10480
_reflns_number_total 17124
_reflns_threshold_expression 'I > 2\s(I)'
_cod_data_source_file c9cc04697f2.cif
_cod_data_source_block co_full
_cod_database_code 7123907
_shelx_shelxl_version_number 2017/1
_chemical_oxdiff_formula 'C60 H80 N10 O12 Cl9'
_shelx_space_group_comment
;
The symmetry employed for this shelxl refinement is uniquely defined
by the following loop, which should always be used as a source of
symmetry information in preference to the above space-group names.
They are only intended as comments.
;
_reflns_odcompleteness_completeness 96.67
_reflns_odcompleteness_iscentric 1
_reflns_odcompleteness_theta 73.37
_olex2_refinement_description
;
1. Fixed Uiso
 At 1.2 times of:
  All C(H) groups, All C(H,H) groups, All N(H) groups
 At 1.5 times of:
  All C(H,H,H) groups
2.a Ternary CH refined with riding coordinates:
 C01V(H01V), C02B(H1AA), C02Z(H0AA), C034(H034), C3(H3)
2.b Secondary CH2 refined with riding coordinates:
 C01J(H01G,H01H), C02P(H02P,H02Q), C02U(H02W,H02X)
2.c Aromatic/amide H refined with riding coordinates:
 N00D(H00D), N00I(H00I), N00J(H00J), C011(H011), C01A(H01D), C01B(H01E),
 C01D(H01F), C01K(H01K), C01L(H01L), C01N(H01N), C01P(H01P), C01R(H01R),
 C01T(H01T), C01W(H01W), C01X(H01X), C01Y(H01Y), C01Z(H01Z), C023(H023),
 C024(H024), C026(H026), C027(H027), C02C(H02C), C02E(H02E), C02H(H02H),
 C02K(H02K), C02M(H02M), C02N(H02N), C02Q(H02R), C02T(H02V), C02V(H02Y),
 C02X(H02Z), C02Y(H02), C030(H030)
2.d Idealised Me refined as rotating group:
 C017(H01A,H01B,H01C), C02J(H02A,H02B,H02D), C02L(H02F,H02G,H02I), C02O(H02J,
 H02L,H02O), C02R(H02S,H02T,H02U), C031(H03A,H03B,H03C), C032(H03D,H03E,H03F),
 C033(H03G,H03H,H03I), C035(H03J,H03K,H03L), C036(H03M,H03N,H03O), C4(H4A,H4B,
 H4C)
;
_olex2_submission_special_instructions 'No special instructions were received'
_oxdiff_exptl_absorpt_empirical_details
;
Empirical correction (ABSPACK) includes:
- Absorption correction using spherical harmonics
- Frame scaling
- Detector area scaling
;
_oxdiff_exptl_absorpt_empirical_full_max 1.807
_oxdiff_exptl_absorpt_empirical_full_min 0.539

loop_
_space_group_symop_operation_xyz
'x, y, z'
'-x, -y, -z'

loop_
_atom_site_label
_atom_site_type_symbol
_atom_site_fract_x
_atom_site_fract_y
_atom_site_fract_z
_atom_site_U_iso_or_equiv
_atom_site_adp_type
_atom_site_occupancy
_atom_site_site_symmetry_order
_atom_site_calc_flag
_atom_site_refinement_flags_posn
Cl01 Cl 0.74624(11) 0.44959(10) 0.09556(8) 0.0887(4) Uani 1 1 d .
Cl02 Cl 0.92956(12) 0.49390(11) 0.21188(12) 0.1116(6) Uani 1 1 d .
Cl03 Cl 0.75220(13) 0.36499(13) 0.19183(13) 0.1177(7) Uani 1 1 d .
Cl00 Cl 0.1016(2) 0.64875(16) 0.37889(14) 0.1429(8) Uani 1 1 d .
O005 O 0.5386(2) 0.65255(18) 0.11899(17) 0.0582(7) Uani 1 1 d .
O006 O 0.3892(2) 0.55728(18) 0.05850(18) 0.0637(7) Uani 1 1 d .
O007 O 0.1139(2) 0.72323(18) 0.08642(18) 0.0626(7) Uani 1 1 d .
O008 O 0.6321(2) 1.04840(18) 0.28730(19) 0.0663(8) Uani 1 1 d .
O009 O 0.3130(2) 0.9021(2) 0.3538(2) 0.0700(9) Uani 1 1 d .
Cl1 Cl -0.0512(4) 0.6943(2) 0.4605(2) 0.1903(14) Uani 1 1 d .
N00B N 0.7276(2) 0.8789(2) 0.28483(19) 0.0548(8) Uani 1 1 d .
O00C O 0.7204(2) 0.6051(2) 0.2802(2) 0.0747(9) Uani 1 1 d .
N00D N 0.7034(2) 0.7292(2) 0.2836(2) 0.0563(8) Uani 1 1 d .
H00D H 0.656391 0.755709 0.281717 0.068 Uiso 1 1 calc R
N00E N 0.4375(2) 0.7669(2) 0.15525(19) 0.0539(8) Uani 1 1 d .
N00F N 0.5039(2) 0.6919(2) 0.2895(2) 0.0565(8) Uani 1 1 d .
O00G O 1.0226(2) 1.0342(2) 0.3355(3) 0.0845(11) Uani 1 1 d .
N00I N 0.5554(2) 0.9126(2) 0.2369(2) 0.0580(8) Uani 1 1 d .
H00I H 0.571013 0.866799 0.227964 0.070 Uiso 1 1 calc R
N00J N 0.4191(3) 0.8140(2) 0.3364(2) 0.0617(9) Uani 1 1 d .
H00J H 0.483952 0.813265 0.346595 0.074 Uiso 1 1 calc R
N00K N 0.3304(3) 0.4468(2) 0.1972(2) 0.0630(9) Uani 1 1 d .
O00L O 0.5981(3) 1.1735(2) 0.4671(3) 0.0993(13) Uani 1 1 d .
O00M O 0.8531(3) 0.8647(3) 0.4596(2) 0.1008(14) Uani 1 1 d .
N00N N 0.5839(3) 0.9297(3) 0.4180(2) 0.0667(9) Uani 1 1 d .
C00P C 0.4346(3) 0.6262(3) 0.0947(2) 0.0536(9) Uani 1 1 d .
C00Q C 0.3867(3) 0.8275(2) 0.1705(2) 0.0552(9) Uani 1 1 d .
C00R C 0.8062(3) 0.7723(3) 0.2910(2) 0.0537(9) Uani 1 1 d .
C00S C 0.4492(3) 0.9074(3) 0.2121(3) 0.0572(9) Uani 1 1 d .
C00T C 0.3797(3) 0.6931(3) 0.1157(2) 0.0544(9) Uani 1 1 d .
C00U C 0.2769(3) 0.8147(3) 0.1461(3) 0.0574(9) Uani 1 1 d .
C00W C 0.8171(3) 0.8531(3) 0.2950(2) 0.0531(9) Uani 1 1 d .
C00X C 0.2191(3) 0.7335(3) 0.1056(3) 0.0578(10) Uani 1 1 d .
C00Y C 0.6366(3) 0.9774(3) 0.2722(3) 0.0577(9) Uani 1 1 d .
N00Z N 0.7710(3) 0.8849(3) 0.4667(2) 0.0821(13) Uani 1 1 d .
C010 C 0.7370(3) 0.9539(3) 0.2898(2) 0.0564(9) Uani 1 1 d .
C011 C 0.2691(3) 0.6727(3) 0.0896(2) 0.0562(9) Uani 1 1 d .
H011 H 0.231913 0.619532 0.062478 0.067 Uiso 1 1 calc R
O012 O 0.6924(3) 0.8391(3) 0.4690(3) 0.1079(15) Uani 1 1 d .
C013 C 0.3962(3) 0.6718(3) 0.2752(2) 0.0563(9) Uani 1 1 d .
C014 C 0.3864(3) 0.5287(3) 0.2281(2) 0.0575(9) Uani 1 1 d .
C015 C 0.9185(3) 0.9045(3) 0.3092(2) 0.0585(10) Uani 1 1 d .
C016 C 0.5491(3) 0.6311(3) 0.2707(2) 0.0565(9) Uani 1 1 d .
C017 C 0.5956(3) 0.5915(3) 0.0974(3) 0.0628(10) Uani 1 1 d .
H01A H 0.586730 0.571453 0.045837 0.094 Uiso 1 1 calc GR
H01B H 0.569273 0.547827 0.111918 0.094 Uiso 1 1 calc GR
H01C H 0.668862 0.614434 0.119962 0.094 Uiso 1 1 calc GR
C018 C 0.3827(3) 0.3872(3) 0.1608(3) 0.0595(10) Uani 1 1 d .
C01A C 0.8330(3) 1.0117(3) 0.3084(3) 0.0619(10) Uani 1 1 d .
H01D H 0.835112 1.065083 0.314103 0.074 Uiso 1 1 calc R
C01B C 0.4947(3) 0.5501(3) 0.2421(3) 0.0610(10) Uani 1 1 d .
H01E H 0.531478 0.510112 0.232436 0.073 Uiso 1 1 calc R
C01C C 0.6671(3) 0.6536(3) 0.2789(2) 0.0576(9) Uani 1 1 d .
C01D C 0.4036(3) 0.9717(3) 0.2262(3) 0.0622(10) Uani 1 1 d .
H01F H 0.444474 1.024151 0.251902 0.075 Uiso 1 1 calc R
C01E C 0.3495(3) 0.7392(3) 0.2961(3) 0.0589(10) Uani 1 1 d .
C01F C 0.4860(3) 0.2748(3) 0.0914(3) 0.0612(10) Uani 1 1 d .
Cl6 Cl 0.0488(7) 0.5671(3) 0.4706(3) 0.299(4) Uani 1 1 d .
C01H C 0.3334(3) 0.5924(3) 0.2409(2) 0.0577(9) Uani 1 1 d .
C01I C 0.2406(3) 0.4174(3) 0.2210(3) 0.0611(10) Uani 1 1 d .
C01J C 0.0493(3) 0.6425(3) 0.0447(3) 0.0621(10) Uani 1 1 d .
H01G H 0.060449 0.606551 0.069788 0.075 Uiso 1 1 calc R
H01H H 0.066717 0.621786 -0.001994 0.075 Uiso 1 1 calc R
C01K C 0.2219(3) 0.5813(3) 0.2199(3) 0.0613(10) Uani 1 1 d .
H01K H 0.178185 0.529658 0.194956 0.074 Uiso 1 1 calc R
C01L C 0.3947(3) 0.3255(3) 0.1854(3) 0.0609(10) Uani 1 1 d .
H01L H 0.369288 0.322304 0.225158 0.073 Uiso 1 1 calc R
C01M C 0.4453(3) 0.2686(3) 0.1495(3) 0.0601(10) Uani 1 1 d .
C01N C 0.2309(3) 0.8807(3) 0.1626(3) 0.0650(11) Uani 1 1 d .
H01N H 0.158830 0.872828 0.147762 0.078 Uiso 1 1 calc R
C01O C 0.9241(3) 0.9867(3) 0.3179(3) 0.0632(10) Uani 1 1 d .
C01P C 1.0074(3) 0.8720(3) 0.3143(3) 0.0677(12) Uani 1 1 d .
H01P H 1.074435 0.903983 0.321850 0.081 Uiso 1 1 calc R
C01Q C 0.5358(4) 0.2081(3) 0.0655(3) 0.0664(11) Uani 1 1 d .
C01R C 0.2944(3) 0.9572(3) 0.2012(3) 0.0691(12) Uani 1 1 d .
H01R H 0.264180 1.000905 0.211074 0.083 Uiso 1 1 calc R
C01S C 0.4993(3) 0.9541(3) 0.4023(3) 0.0647(11) Uani 1 1 d .
C01T C 0.1804(3) 0.6472(3) 0.2370(3) 0.0673(11) Uani 1 1 d .
H01T H 0.108311 0.639271 0.222116 0.081 Uiso 1 1 calc R
C01U C 0.3993(3) 0.8888(3) 0.3621(3) 0.0616(10) Uani 1 1 d .
C01V C -0.0636(3) 0.6479(3) 0.0352(3) 0.0647(11) Uani 1 1 d .
H01V H -0.070872 0.687076 0.012376 0.078 Uiso 1 1 calc R
C01W C 0.2322(4) 0.4523(3) 0.2917(3) 0.0720(12) Uani 1 1 d .
H01W H 0.284330 0.496729 0.324208 0.086 Uiso 1 1 calc R
C01X C 0.8942(3) 0.7433(3) 0.2968(3) 0.0630(10) Uani 1 1 d .
H01X H 0.887862 0.690118 0.293107 0.076 Uiso 1 1 calc R
C01Y C 0.4216(3) 0.3925(3) 0.1022(3) 0.0628(10) Uani 1 1 d .
H01Y H 0.412957 0.434066 0.086433 0.075 Uiso 1 1 calc R
C01Z C 0.9935(3) 0.7939(3) 0.3082(3) 0.0677(12) Uani 1 1 d .
H01Z H 1.052097 0.773039 0.311757 0.081 Uiso 1 1 calc R
C021 C 0.6748(4) 0.9876(3) 0.4527(3) 0.0708(12) Uani 1 1 d .
C022 C 0.5243(4) 0.1620(3) 0.1092(3) 0.0678(11) Uani 1 1 d .
C023 C 0.4728(4) 0.3370(3) 0.0667(3) 0.0640(10) Uani 1 1 d .
H023 H 0.498125 0.340536 0.027084 0.077 Uiso 1 1 calc R
C024 C 0.1640(3) 0.3512(3) 0.1711(3) 0.0699(12) Uani 1 1 d .
H024 H 0.168946 0.328830 0.123291 0.084 Uiso 1 1 calc R
C025 C 0.4630(4) 0.1951(3) 0.1654(3) 0.0691(11) Uani 1 1 d .
C026 C 0.2417(3) 0.7257(3) 0.2758(3) 0.0680(12) Uani 1 1 d .
H026 H 0.210396 0.768812 0.287941 0.082 Uiso 1 1 calc R
C027 C 0.4951(4) 1.0349(3) 0.4183(3) 0.0699(12) Uani 1 1 d .
H027 H 0.432168 1.048454 0.407599 0.084 Uiso 1 1 calc R
C028 C 0.0777(3) 0.3188(3) 0.1954(4) 0.0770(14) Uani 1 1 d .
C029 C 0.0712(4) 0.3557(4) 0.2666(4) 0.0770(14) Uani 1 1 d .
C02A C 0.7701(4) 0.9658(4) 0.4736(3) 0.0813(15) Uani 1 1 d .
C02B C 0.7933(4) 0.4587(3) 0.1842(3) 0.0728(12) Uani 1 1 d .
H1AA H 0.762301 0.497527 0.216121 0.087 Uiso 1 1 calc R
C02C C 0.5874(4) 0.1874(3) 0.0099(3) 0.0733(12) Uani 1 1 d .
H02C H 0.594722 0.218123 -0.018611 0.088 Uiso 1 1 calc R
C02E C 0.1465(4) 0.4214(4) 0.3139(3) 0.0789(14) Uani 1 1 d .
H02E H 0.140255 0.445476 0.361182 0.095 Uiso 1 1 calc R
C02F C 0.5878(4) 1.0928(3) 0.4503(3) 0.0797(14) Uani 1 1 d .
C02G C 0.6814(4) 1.0698(4) 0.4682(3) 0.0775(14) Uani 1 1 d .
C02H C 0.6283(4) 0.1201(3) -0.0025(3) 0.0797(14) Uani 1 1 d .
H02H H 0.663621 0.105858 -0.039544 0.096 Uiso 1 1 calc R
C02I C -0.0244(4) 0.3086(4) 0.2786(4) 0.0874(18) Uani 1 1 d .
C02J C 0.5236(5) 0.2173(4) 0.2414(3) 0.0786(14) Uani 1 1 d .
H02A H 0.590650 0.253331 0.249180 0.118 Uiso 1 1 calc GR
H02B H 0.533858 0.169308 0.248594 0.118 Uiso 1 1 calc GR
H02D H 0.485078 0.243566 0.274906 0.118 Uiso 1 1 calc GR
C02K C 0.5647(5) 0.0939(3) 0.0956(3) 0.0797(14) Uani 1 1 d .
H02K H 0.556887 0.062365 0.123355 0.096 Uiso 1 1 calc R
C02L C -0.0951(4) 0.6772(4) 0.1072(3) 0.0817(15) Uani 1 1 d .
H02F H -0.087922 0.639883 0.130795 0.123 Uiso 1 1 calc GR
H02G H -0.166756 0.680621 0.099126 0.123 Uiso 1 1 calc GR
H02I H -0.050388 0.729600 0.137157 0.123 Uiso 1 1 calc GR
C02M C 0.6171(5) 0.0741(4) 0.0395(3) 0.0856(16) Uani 1 1 d .
H02M H 0.644926 0.029120 0.030259 0.103 Uiso 1 1 calc R
C02N C 0.7808(4) 1.1279(4) 0.4992(3) 0.0944(19) Uani 1 1 d .
H02N H 0.784866 1.182277 0.508504 0.113 Uiso 1 1 calc R
C02O C -0.1337(4) 0.5657(3) -0.0160(3) 0.0818(15) Uani 1 1 d .
H02J H -0.110319 0.548901 -0.060212 0.123 Uiso 1 1 calc GR
H02L H -0.204949 0.569716 -0.026004 0.123 Uiso 1 1 calc GR
H02O H -0.130089 0.526684 0.006184 0.123 Uiso 1 1 calc GR
C02P C 1.0366(4) 1.1183(3) 0.3429(4) 0.0842(16) Uani 1 1 d .
H02P H 0.997391 1.144615 0.376591 0.101 Uiso 1 1 calc R
H02Q H 1.010607 1.121113 0.296501 0.101 Uiso 1 1 calc R
C02Q C 0.8642(4) 1.0247(5) 0.5043(3) 0.0921(19) Uani 1 1 d .
H02R H 0.925186 1.010035 0.517800 0.111 Uiso 1 1 calc R
C02R C 0.3560(5) 0.1343(3) 0.1492(4) 0.0879(16) Uani 1 1 d .
H02S H 0.313491 0.158987 0.180261 0.132 Uiso 1 1 calc GR
H02T H 0.367236 0.087092 0.157541 0.132 Uiso 1 1 calc GR
H02U H 0.320907 0.119167 0.099708 0.132 Uiso 1 1 calc GR
C02S C -0.0719(4) 0.2428(4) 0.2122(4) 0.0912(18) Uani 1 1 d .
C02T C 0.8688(5) 1.1040(5) 0.5151(4) 0.104(2) Uani 1 1 d .
H02V H 0.933347 1.141986 0.533490 0.124 Uiso 1 1 calc R
C02U C 0.5083(5) 1.2006(4) 0.4463(5) 0.099(2) Uani 1 1 d .
H02W H 0.452360 1.183971 0.468123 0.119 Uiso 1 1 calc R
H02X H 0.482958 1.176823 0.394267 0.119 Uiso 1 1 calc R
C02V C -0.2034(5) 0.1984(5) 0.2661(6) 0.107(2) Uani 1 1 d .
H02Y H -0.263982 0.160647 0.262075 0.129 Uiso 1 1 calc R
C02W C -0.0096(4) 0.2461(4) 0.1546(4) 0.0887(16) Uani 1 1 d .
C02X C -0.1603(6) 0.2595(6) 0.3297(6) 0.110(3) Uani 1 1 d .
H02Z H -0.191442 0.263738 0.368704 0.131 Uiso 1 1 calc R
C02Y C -0.0667(5) 0.3183(5) 0.3381(5) 0.101(2) Uani 1 1 d .
H02 H -0.035994 0.361107 0.381808 0.122 Uiso 1 1 calc R
C02Z C 0.5397(6) 1.2925(4) 0.4716(5) 0.104(2) Uani 1 1 d .
H0AA H 0.484433 1.312188 0.450260 0.125 Uiso 1 1 calc R
C030 C -0.1609(5) 0.1898(5) 0.2066(5) 0.102(2) Uani 1 1 d .
H030 H -0.193509 0.147558 0.162845 0.123 Uiso 1 1 calc R
C031 C 0.0342(6) 0.1690(4) 0.1308(5) 0.106(2) Uani 1 1 d .
H03A H 0.083981 0.175448 0.102000 0.158 Uiso 1 1 calc GR
H03B H -0.022694 0.122462 0.102985 0.158 Uiso 1 1 calc GR
H03C H 0.068066 0.161956 0.172862 0.158 Uiso 1 1 calc GR
C032 C -0.0754(5) 0.2525(5) 0.0886(4) 0.106(2) Uani 1 1 d .
H03D H -0.096073 0.302525 0.102951 0.158 Uiso 1 1 calc GR
H03E H -0.136865 0.208099 0.068533 0.158 Uiso 1 1 calc GR
H03F H -0.034429 0.250819 0.052983 0.158 Uiso 1 1 calc GR
C033 C 1.2151(7) 1.1144(5) 0.3308(7) 0.150(4) Uani 1 1 d .
H03G H 1.216998 1.068302 0.343802 0.224 Uiso 1 1 calc GR
H03H H 1.284999 1.148221 0.343087 0.224 Uiso 1 1 calc GR
H03I H 1.187114 1.096554 0.279825 0.224 Uiso 1 1 calc GR
C034 C 1.1496(5) 1.1595(4) 0.3695(5) 0.107(2) Uani 1 1 d .
H034 H 1.169756 1.166162 0.420251 0.129 Uiso 1 1 calc R
C035 C 1.1692(6) 1.2427(6) 0.3660(7) 0.149(4) Uani 1 1 d .
H03J H 1.166827 1.237914 0.316914 0.223 Uiso 1 1 calc GR
H03K H 1.237131 1.274482 0.395548 0.223 Uiso 1 1 calc GR
H03L H 1.116206 1.268469 0.383272 0.223 Uiso 1 1 calc GR
C036 C 0.5602(15) 1.3265(6) 0.5487(6) 0.201(7) Uani 1 1 d .
H03M H 0.494920 1.321650 0.563840 0.302 Uiso 1 1 calc GR
H03N H 0.596577 1.382525 0.565714 0.302 Uiso 1 1 calc GR
H03O H 0.602722 1.298077 0.568398 0.302 Uiso 1 1 calc GR
C3 C 0.0091(14) 0.6188(7) 0.4178(6) 0.186(6) Uani 1 1 d .
H3 H -0.046546 0.578585 0.377767 0.224 Uiso 1 1 calc R
C4 C 0.6346(9) 1.3200(7) 0.4570(10) 0.183(6) Uani 1 1 d .
H4A H 0.690128 1.333739 0.498636 0.275 Uiso 1 1 calc GR
H4B H 0.633071 1.367061 0.445465 0.275 Uiso 1 1 calc GR
H4C H 0.646467 1.278487 0.416805 0.275 Uiso 1 1 calc GR

loop_
_atom_site_aniso_label
_atom_site_aniso_U_11
_atom_site_aniso_U_22
_atom_site_aniso_U_33
_atom_site_aniso_U_23
_atom_site_aniso_U_13
_atom_site_aniso_U_12
Cl01 0.0647(7) 0.1120(11) 0.0941(9) 0.0423(8) 0.0186(6) 0.0257(7)
Cl02 0.0552(7) 0.0997(11) 0.1573(16) 0.0425(10) -0.0098(8) 0.0038(7)
Cl03 0.0752(9) 0.1296(14) 0.1694(18) 0.0938(14) 0.0117(10) 0.0160(9)
Cl00 0.158(2) 0.1296(17) 0.1235(16) 0.0453(13) 0.0192(14) 0.0085(15)
O005 0.0359(13) 0.0615(16) 0.0764(18) 0.0214(14) 0.0146(12) 0.0178(12)
O006 0.0375(14) 0.0579(17) 0.087(2) 0.0169(15) 0.0094(13) 0.0141(12)
O007 0.0294(13) 0.0620(17) 0.090(2) 0.0223(15) 0.0071(12) 0.0131(11)
O008 0.0412(15) 0.0566(17) 0.096(2) 0.0240(15) 0.0124(14) 0.0114(12)
O009 0.0358(15) 0.0692(18) 0.096(2) 0.0156(16) 0.0182(14) 0.0194(13)
Cl1 0.248(4) 0.178(3) 0.158(3) 0.063(2) 0.082(3) 0.053(3)
N00B 0.0317(15) 0.066(2) 0.066(2) 0.0217(16) 0.0117(13) 0.0157(14)
O00C 0.0379(15) 0.0692(19) 0.123(3) 0.0369(19) 0.0220(16) 0.0233(13)
N00D 0.0308(15) 0.068(2) 0.073(2) 0.0277(17) 0.0148(13) 0.0159(14)
N00E 0.0318(15) 0.0598(19) 0.072(2) 0.0257(16) 0.0112(13) 0.0155(13)
N00F 0.0349(16) 0.062(2) 0.074(2) 0.0229(16) 0.0173(14) 0.0167(14)
O00G 0.0334(15) 0.082(2) 0.137(3) 0.054(2) 0.0008(16) 0.0020(14)
N00I 0.0318(15) 0.0549(18) 0.083(2) 0.0190(16) 0.0095(14) 0.0153(13)
N00J 0.0314(15) 0.067(2) 0.080(2) 0.0161(18) 0.0131(14) 0.0179(14)
N00K 0.0380(17) 0.063(2) 0.088(3) 0.0269(19) 0.0203(16) 0.0108(15)
O00L 0.066(2) 0.073(2) 0.123(3) 0.002(2) 0.014(2) 0.0059(18)
O00M 0.061(2) 0.161(4) 0.092(3) 0.047(3) 0.0266(19) 0.051(3)
N00N 0.0414(18) 0.078(2) 0.070(2) 0.0132(18) 0.0126(15) 0.0167(16)
C00P 0.0326(18) 0.061(2) 0.069(2) 0.0236(19) 0.0132(16) 0.0151(16)
C00Q 0.0329(18) 0.054(2) 0.080(3) 0.0252(19) 0.0144(16) 0.0135(15)
C00R 0.0302(17) 0.066(2) 0.062(2) 0.0202(18) 0.0109(15) 0.0117(16)
C00S 0.0310(18) 0.059(2) 0.083(3) 0.027(2) 0.0126(17) 0.0157(16)
C00T 0.0327(18) 0.059(2) 0.071(2) 0.0232(19) 0.0092(16) 0.0134(16)
C00U 0.0321(18) 0.062(2) 0.078(3) 0.025(2) 0.0110(16) 0.0155(16)
C00W 0.0282(17) 0.064(2) 0.064(2) 0.0205(18) 0.0081(14) 0.0127(15)
C00X 0.0285(17) 0.060(2) 0.083(3) 0.026(2) 0.0099(16) 0.0113(16)
C00Y 0.0358(19) 0.065(3) 0.076(3) 0.029(2) 0.0132(17) 0.0164(17)
N00Z 0.046(2) 0.126(4) 0.074(3) 0.034(3) 0.0133(18) 0.028(2)
C010 0.0348(18) 0.059(2) 0.072(3) 0.0201(19) 0.0090(16) 0.0142(16)
C011 0.0359(19) 0.056(2) 0.075(3) 0.0220(19) 0.0098(16) 0.0130(16)
O012 0.054(2) 0.135(4) 0.148(4) 0.064(3) 0.022(2) 0.034(2)
C013 0.0317(18) 0.072(3) 0.070(2) 0.028(2) 0.0179(16) 0.0169(17)
C014 0.040(2) 0.064(2) 0.071(3) 0.026(2) 0.0164(17) 0.0129(17)
C015 0.0321(18) 0.070(3) 0.074(3) 0.028(2) 0.0123(16) 0.0138(17)
C016 0.0347(18) 0.066(2) 0.071(2) 0.024(2) 0.0149(16) 0.0177(17)
C017 0.041(2) 0.065(2) 0.089(3) 0.027(2) 0.0235(19) 0.0234(18)
C018 0.041(2) 0.059(2) 0.079(3) 0.028(2) 0.0139(18) 0.0115(17)
C01A 0.038(2) 0.064(2) 0.081(3) 0.027(2) 0.0122(18) 0.0079(17)
C01B 0.0361(19) 0.068(3) 0.082(3) 0.028(2) 0.0187(18) 0.0157(17)
C01C 0.0340(18) 0.065(2) 0.076(3) 0.026(2) 0.0153(16) 0.0167(17)
C01D 0.0373(19) 0.055(2) 0.094(3) 0.025(2) 0.0157(19) 0.0170(16)
C01E 0.0325(18) 0.065(2) 0.078(3) 0.022(2) 0.0174(17) 0.0139(17)
C01F 0.049(2) 0.056(2) 0.078(3) 0.025(2) 0.0134(19) 0.0119(17)
Cl6 0.579(12) 0.206(4) 0.243(5) 0.136(4) 0.255(7) 0.183(6)
C01H 0.0337(18) 0.068(2) 0.075(3) 0.027(2) 0.0169(17) 0.0162(17)
C01I 0.0356(19) 0.067(3) 0.088(3) 0.037(2) 0.0156(18) 0.0116(17)
C01J 0.0356(19) 0.063(2) 0.075(3) 0.019(2) -0.0003(17) 0.0054(17)
C01K 0.0349(19) 0.067(3) 0.079(3) 0.025(2) 0.0109(17) 0.0127(17)
C01L 0.043(2) 0.070(3) 0.074(3) 0.032(2) 0.0158(18) 0.0121(18)
C01M 0.045(2) 0.058(2) 0.075(3) 0.025(2) 0.0083(18) 0.0111(17)
C01N 0.0347(19) 0.063(2) 0.099(3) 0.031(2) 0.0125(19) 0.0179(17)
C01O 0.0316(18) 0.067(3) 0.082(3) 0.025(2) 0.0060(17) 0.0034(17)
C01P 0.0260(18) 0.084(3) 0.091(3) 0.031(3) 0.0116(18) 0.0123(18)
C01Q 0.053(2) 0.059(2) 0.078(3) 0.016(2) 0.010(2) 0.0133(19)
C01R 0.039(2) 0.064(3) 0.104(4) 0.028(2) 0.017(2) 0.0197(19)
C01S 0.041(2) 0.076(3) 0.066(3) 0.012(2) 0.0143(17) 0.0154(19)
C01T 0.0308(18) 0.076(3) 0.094(3) 0.030(2) 0.0145(19) 0.0137(18)
C01U 0.037(2) 0.067(3) 0.077(3) 0.018(2) 0.0187(18) 0.0171(17)
C01V 0.0351(19) 0.072(3) 0.083(3) 0.030(2) 0.0048(18) 0.0088(18)
C01W 0.050(2) 0.080(3) 0.092(3) 0.037(3) 0.022(2) 0.016(2)
C01X 0.0366(19) 0.072(3) 0.080(3) 0.025(2) 0.0150(18) 0.0200(18)
C01Y 0.052(2) 0.059(2) 0.080(3) 0.030(2) 0.016(2) 0.0120(18)
C01Z 0.0332(19) 0.076(3) 0.094(3) 0.029(2) 0.0155(19) 0.0192(19)
C021 0.045(2) 0.095(4) 0.058(2) 0.012(2) 0.0100(18) 0.014(2)
C022 0.060(3) 0.063(3) 0.077(3) 0.026(2) 0.007(2) 0.015(2)
C023 0.054(2) 0.068(3) 0.074(3) 0.029(2) 0.022(2) 0.0138(19)
C024 0.044(2) 0.071(3) 0.100(4) 0.037(3) 0.016(2) 0.015(2)
C025 0.063(3) 0.065(3) 0.086(3) 0.036(2) 0.016(2) 0.019(2)
C026 0.035(2) 0.073(3) 0.095(3) 0.025(2) 0.0187(19) 0.0218(19)
C027 0.045(2) 0.072(3) 0.075(3) 0.006(2) 0.0136(19) 0.014(2)
C028 0.038(2) 0.077(3) 0.125(5) 0.051(3) 0.013(2) 0.017(2)
C029 0.057(3) 0.084(3) 0.112(4) 0.054(3) 0.032(3) 0.029(3)
C02A 0.051(3) 0.114(4) 0.066(3) 0.017(3) 0.010(2) 0.026(3)
C02B 0.055(3) 0.079(3) 0.084(3) 0.027(3) 0.012(2) 0.024(2)
C02C 0.065(3) 0.071(3) 0.082(3) 0.027(2) 0.016(2) 0.017(2)
C02E 0.059(3) 0.095(4) 0.100(4) 0.051(3) 0.032(3) 0.023(3)
C02F 0.060(3) 0.077(3) 0.078(3) 0.003(3) 0.018(2) 0.007(2)
C02G 0.049(2) 0.091(4) 0.068(3) 0.006(2) 0.012(2) 0.006(2)
C02H 0.071(3) 0.075(3) 0.089(4) 0.020(3) 0.018(3) 0.026(2)
C02I 0.041(2) 0.099(4) 0.149(6) 0.070(4) 0.035(3) 0.024(3)
C02J 0.080(3) 0.090(4) 0.086(3) 0.044(3) 0.027(3) 0.040(3)
C02K 0.077(3) 0.071(3) 0.090(4) 0.029(3) 0.009(3) 0.027(3)
C02L 0.045(2) 0.092(4) 0.101(4) 0.026(3) 0.023(2) 0.016(2)
C02M 0.082(4) 0.072(3) 0.092(4) 0.014(3) 0.011(3) 0.034(3)
C02N 0.057(3) 0.104(4) 0.082(4) -0.001(3) 0.004(2) 0.000(3)
C02O 0.045(2) 0.079(3) 0.100(4) 0.021(3) -0.004(2) 0.003(2)
C02P 0.048(3) 0.079(3) 0.122(5) 0.047(3) 0.003(3) 0.001(2)
C02Q 0.039(2) 0.133(6) 0.081(4) 0.020(3) 0.006(2) 0.011(3)
C02R 0.078(3) 0.069(3) 0.131(5) 0.053(3) 0.028(3) 0.019(3)
C02S 0.055(3) 0.099(4) 0.145(6) 0.073(4) 0.025(3) 0.024(3)
C02T 0.051(3) 0.131(6) 0.086(4) 0.010(4) 0.000(3) -0.007(3)
C02U 0.064(3) 0.075(3) 0.143(6) 0.017(4) 0.039(3) 0.016(3)
C02V 0.062(3) 0.120(6) 0.179(8) 0.096(6) 0.039(4) 0.033(4)
C02W 0.053(3) 0.089(4) 0.118(5) 0.043(3) 0.011(3) 0.004(3)
C02X 0.071(4) 0.150(7) 0.164(7) 0.102(7) 0.064(5) 0.049(4)
C02Y 0.078(4) 0.109(5) 0.136(6) 0.061(4) 0.038(4) 0.032(3)
C02Z 0.088(4) 0.074(4) 0.130(6) 0.019(4) 0.024(4) 0.012(3)
C030 0.060(3) 0.110(5) 0.153(6) 0.068(5) 0.020(4) 0.026(3)
C031 0.082(4) 0.079(4) 0.148(6) 0.040(4) 0.025(4) 0.006(3)
C032 0.064(3) 0.122(5) 0.121(5) 0.058(4) 0.002(3) -0.009(3)
C033 0.090(5) 0.102(5) 0.245(12) 0.035(6) 0.097(7) 0.006(4)
C034 0.060(3) 0.099(5) 0.158(7) 0.055(5) 0.013(4) 0.005(3)
C035 0.078(5) 0.120(6) 0.242(12) 0.098(7) -0.008(6) -0.012(4)
C036 0.36(2) 0.100(7) 0.116(7) 0.015(6) 0.049(10) 0.052(10)
C3 0.313(19) 0.119(7) 0.111(7) 0.038(6) 0.070(9) 0.008(9)
C4 0.127(9) 0.130(8) 0.295(18) 0.095(10) 0.038(10) 0.014(7)

loop_
_atom_type_symbol
_atom_type_description
_atom_type_scat_dispersion_real
_atom_type_scat_dispersion_imag
_atom_type_scat_source
C C 0.0181 0.0091 'International Tables Vol C Tables 4.2.6.8 and 6.1.1.4'
H H 0.0000 0.0000 'International Tables Vol C Tables 4.2.6.8 and 6.1.1.4'
Cl Cl 0.3639 0.7018 'International Tables Vol C Tables 4.2.6.8 and 6.1.1.4'
N N 0.0311 0.0180 'International Tables Vol C Tables 4.2.6.8 and 6.1.1.4'
O O 0.0492 0.0322 'International Tables Vol C Tables 4.2.6.8 and 6.1.1.4'

loop_
_geom_angle_atom_site_label_1
_geom_angle_atom_site_label_2
_geom_angle_atom_site_label_3
_geom_angle
C00P O005 C017 114.9(3)
C00X O007 C01J 118.3(3)
C010 N00B C00W 118.3(3)
C00R N00D H00D 114.9
C01C N00D H00D 114.9
C01C N00D C00R 130.3(3)
C00T N00E C00Q 117.1(3)
C016 N00F C013 116.4(4)
C01O O00G C02P 119.0(4)
C00S N00I H00I 114.7
C00Y N00I H00I 114.7
C00Y N00I C00S 130.5(4)
C01E N00J H00J 115.3
C01U N00J H00J 115.3
C01U N00J C01E 129.3(3)
C014 N00K C018 118.7(3)
C014 N00K C01I 121.5(4)
C01I N00K C018 116.2(4)
C02F O00L C02U 118.9(4)
C01S N00N C021 117.2(5)
O005 C00P C00T 112.5(3)
O006 C00P O005 124.3(3)
O006 C00P C00T 123.1(3)
N00E C00Q C00S 117.2(3)
N00E C00Q C00U 123.4(4)
C00U C00Q C00S 119.4(4)
N00D C00R C00W 115.4(3)
C01X C00R N00D 125.4(4)
C01X C00R C00W 119.2(4)
N00I C00S C00Q 114.7(3)
C01D C00S N00I 125.3(4)
C01D C00S C00Q 120.0(4)
N00E C00T C00P 118.1(3)
N00E C00T C011 124.5(4)
C011 C00T C00P 117.5(4)
C00X C00U C00Q 116.6(4)
C01N C00U C00Q 119.9(4)
C01N C00U C00X 123.5(4)
N00B C00W C00R 117.9(3)
N00B C00W C015 122.0(4)
C015 C00W C00R 120.1(3)
O007 C00X C00U 114.8(3)
O007 C00X C011 124.7(4)
C011 C00X C00U 120.5(3)
O008 C00Y N00I 125.1(4)
O008 C00Y C010 122.9(4)
N00I C00Y C010 112.0(4)
O00M N00Z O012 122.6(6)
O00M N00Z C02A 117.2(5)
O012 N00Z C02A 120.2(5)
N00B C010 C00Y 116.4(4)
N00B C010 C01A 124.8(4)
C01A C010 C00Y 118.9(4)
C00T C011 H011 121.0
C00X C011 C00T 118.0(4)
C00X C011 H011 121.0
N00F C013 C01E 115.1(4)
N00F C013 C01H 124.1(4)
C01H C013 C01E 120.8(3)
N00K C014 C01H 121.5(4)
C01B C014 N00K 120.7(4)
C01B C014 C01H 117.6(4)
C00W C015 C01O 117.1(4)
C00W C015 C01P 118.8(4)
C01P C015 C01O 124.1(4)
N00F C016 C01B 124.1(4)
N00F C016 C01C 116.4(4)
C01B C016 C01C 119.5(4)
O005 C017 H01A 109.5
O005 C017 H01B 109.5
O005 C017 H01C 109.5
H01A C017 H01B 109.5
H01A C017 H01C 109.5
H01B C017 H01C 109.5
C01L C018 N00K 119.9(4)
C01Y C018 N00K 119.5(4)
C01Y C018 C01L 120.6(4)
C010 C01A H01D 121.2
C01O C01A C010 117.7(4)
C01O C01A H01D 121.2
C014 C01B C016 120.2(4)
C014 C01B H01E 119.9
C016 C01B H01E 119.9
O00C C01C N00D 125.7(4)
O00C C01C C016 121.6(4)
N00D C01C C016 112.6(3)
C00S C01D H01F 120.3
C00S C01D C01R 119.3(4)
C01R C01D H01F 120.3
N00J C01E C013 115.6(3)
C026 C01E N00J 125.2(4)
C026 C01E C013 119.2(4)
C01M C01F C01Q 108.2(4)
C01M C01F C023 120.1(4)
C023 C01F C01Q 131.6(5)
C013 C01H C014 117.0(3)
C013 C01H C01K 117.9(4)
C014 C01H C01K 125.1(4)
C01W C01I N00K 121.1(4)
C01W C01I C024 121.4(4)
C024 C01I N00K 117.5(5)
O007 C01J H01G 110.3
O007 C01J H01H 110.3
O007 C01J C01V 107.1(4)
H01G C01J H01H 108.5
C01V C01J H01G 110.3
C01V C01J H01H 110.3
C01H C01K H01K 120.2
C01T C01K C01H 119.5(4)
C01T C01K H01K 120.2
C018 C01L H01L 120.6
C01M C01L C018 118.9(4)
C01M C01L H01L 120.6
C01F C01M C025 112.1(4)
C01L C01M C01F 120.5(4)
C01L C01M C025 127.4(4)
C00U C01N H01N 120.6
C01R C01N C00U 118.9(4)
C01R C01N H01N 120.6
O00G C01O C015 114.8(4)
O00G C01O C01A 125.3(4)
C01A C01O C015 119.9(4)
C015 C01P H01P 120.4
C01Z C01P C015 119.3(4)
C01Z C01P H01P 120.4
C022 C01Q C01F 107.8(4)
C02C C01Q C01F 131.1(5)
C02C C01Q C022 121.1(5)
C01D C01R H01R 118.8
C01N C01R C01D 122.4(4)
C01N C01R H01R 118.8
N00N C01S C01U 116.6(4)
N00N C01S C027 125.5(4)
C027 C01S C01U 117.9(4)
C01K C01T H01T 118.6
C01K C01T C026 122.7(4)
C026 C01T H01T 118.6
O009 C01U N00J 125.1(4)
O009 C01U C01S 123.5(4)
N00J C01U C01S 111.4(3)
C01J C01V H01V 108.0
C01J C01V C02L 111.8(4)
C01J C01V C02O 108.8(4)
C02L C01V H01V 108.0
C02L C01V C02O 112.1(4)
C02O C01V H01V 108.0
C01I C01W H01W 120.0
C02E C01W C01I 120.0(5)
C02E C01W H01W 120.0
C00R C01X H01X 120.0
C00R C01X C01Z 120.1(4)
C01Z C01X H01X 120.0
C018 C01Y H01Y 119.5
C023 C01Y C018 120.9(4)
C023 C01Y H01Y 119.5
C01P C01Z C01X 122.5(4)
C01P C01Z H01Z 118.8
C01X C01Z H01Z 118.8
N00N C021 C02A 120.5(5)
N00N C021 C02G 122.4(5)
C02G C021 C02A 117.1(5)
C01Q C022 C025 111.6(4)
C02K C022 C01Q 119.5(5)
C02K C022 C025 128.8(5)
C01F C023 H023 120.5
C01Y C023 C01F 119.0(4)
C01Y C023 H023 120.5
C01I C024 H024 121.1
C01I C024 C028 117.8(5)
C028 C024 H024 121.1
C01M C025 C02R 109.4(4)
C022 C025 C01M 100.1(4)
C022 C025 C02R 110.0(5)
C02J C025 C01M 112.5(4)
C02J C025 C022 112.7(4)
C02J C025 C02R 111.5(5)
C01E C026 C01T 119.5(4)
C01E C026 H026 120.2
C01T C026 H026 120.2
C01S C027 H027 121.5
C02F C027 C01S 117.0(5)
C02F C027 H027 121.5
C024 C028 C02W 128.2(6)
C029 C028 C024 119.3(5)
C029 C028 C02W 112.5(5)
C028 C029 C02I 108.5(6)
C02E C029 C028 121.5(5)
C02E C029 C02I 130.0(6)
N00Z C02A C021 122.1(5)
C02Q C02A N00Z 117.7(5)
C02Q C02A C021 120.1(6)
Cl01 C02B Cl03 109.3(3)
Cl01 C02B H1AA 108.2
Cl02 C02B Cl01 112.5(3)
Cl02 C02B Cl03 110.5(3)
Cl02 C02B H1AA 108.2
Cl03 C02B H1AA 108.2
C01Q C02C H02C 120.6
C01Q C02C C02H 118.8(5)
C02H C02C H02C 120.6
C01W C02E H02E 120.0
C029 C02E C01W 120.0(6)
C029 C02E H02E 120.0
O00L C02F C027 124.5(5)
O00L C02F C02G 115.9(5)
C027 C02F C02G 119.6(5)
C021 C02G C02F 118.1(5)
C021 C02G C02N 120.3(5)
C02F C02G C02N 121.6(6)
C02C C02H H02H 119.6
C02M C02H C02C 120.8(5)
C02M C02H H02H 119.6
C02S C02I C029 106.5(6)
C02Y C02I C029 132.5(7)
C02Y C02I C02S 121.0(6)
C025 C02J H02A 109.5
C025 C02J H02B 109.5
C025 C02J H02D 109.5
H02A C02J H02B 109.5
H02A C02J H02D 109.5
H02B C02J H02D 109.5
C022 C02K H02K 120.6
C02M C02K C022 118.8(5)
C02M C02K H02K 120.6
C01V C02L H02F 109.5
C01V C02L H02G 109.5
C01V C02L H02I 109.5
H02F C02L H02G 109.5
H02F C02L H02I 109.5
H02G C02L H02I 109.5
C02H C02M C02K 121.0(5)
C02H C02M H02M 119.5
C02K C02M H02M 119.5
C02G C02N H02N 119.9
C02T C02N C02G 120.3(7)
C02T C02N H02N 119.9
C01V C02O H02J 109.5
C01V C02O H02L 109.5
C01V C02O H02O 109.5
H02J C02O H02L 109.5
H02J C02O H02O 109.5
H02L C02O H02O 109.5
O00G C02P H02P 109.9
O00G C02P H02Q 109.9
O00G C02P C034 108.8(5)
H02P C02P H02Q 108.3
C034 C02P H02P 109.9
C034 C02P H02Q 109.9
C02A C02Q H02R 119.4
C02T C02Q C02A 121.1(6)
C02T C02Q H02R 119.4
C025 C02R H02S 109.5
C025 C02R H02T 109.5
C025 C02R H02U 109.5
H02S C02R H02T 109.5
H02S C02R H02U 109.5
H02T C02R H02U 109.5
C02I C02S C02W 110.6(5)
C030 C02S C02I 119.8(7)
C030 C02S C02W 129.5(8)
C02N C02T C02Q 120.8(6)
C02N C02T H02V 119.6
C02Q C02T H02V 119.6
O00L C02U H02W 109.9
O00L C02U H02X 109.9
O00L C02U C02Z 108.8(5)
H02W C02U H02X 108.3
C02Z C02U H02W 109.9
C02Z C02U H02X 109.9
C02X C02V H02Y 119.0
C02X C02V C030 122.0(7)
C030 C02V H02Y 119.0
C028 C02W C02S 101.9(6)
C028 C02W C031 110.1(5)
C028 C02W C032 112.8(5)
C02S C02W C031 109.0(5)
C032 C02W C02S 112.7(5)
C032 C02W C031 110.1(6)
C02V C02X H02Z 119.7
C02V C02X C02Y 120.5(7)
C02Y C02X H02Z 119.7
C02I C02Y C02X 116.9(8)
C02I C02Y H02 121.5
C02X C02Y H02 121.5
C02U C02Z H0AA 110.8
C036 C02Z C02U 109.0(8)
C036 C02Z H0AA 110.8
C4 C02Z C02U 112.0(8)
C4 C02Z H0AA 110.8
C4 C02Z C036 103.3(11)
C02S C030 C02V 119.6(8)
C02S C030 H030 120.2
C02V C030 H030 120.2
C02W C031 H03A 109.5
C02W C031 H03B 109.5
C02W C031 H03C 109.5
H03A C031 H03B 109.5
H03A C031 H03C 109.5
H03B C031 H03C 109.5
C02W C032 H03D 109.5
C02W C032 H03E 109.5
C02W C032 H03F 109.5
H03D C032 H03E 109.5
H03D C032 H03F 109.5
H03E C032 H03F 109.5
H03G C033 H03H 109.5
H03G C033 H03I 109.5
H03H C033 H03I 109.5
C034 C033 H03G 109.5
C034 C033 H03H 109.5
C034 C033 H03I 109.5
C02P C034 H034 107.9
C02P C034 C035 110.2(6)
C033 C034 C02P 113.1(7)
C033 C034 H034 107.9
C033 C034 C035 109.9(8)
C035 C034 H034 107.9
C034 C035 H03J 109.5
C034 C035 H03K 109.5
C034 C035 H03L 109.5
H03J C035 H03K 109.5
H03J C035 H03L 109.5
H03K C035 H03L 109.5
C02Z C036 H03M 109.5
C02Z C036 H03N 109.5
C02Z C036 H03O 109.5
H03M C036 H03N 109.5
H03M C036 H03O 109.5
H03N C036 H03O 109.5
Cl00 C3 Cl1 114.3(7)
Cl00 C3 Cl6 112.9(11)
Cl00 C3 H3 104.9
Cl1 C3 H3 104.9
Cl6 C3 Cl1 113.7(6)
Cl6 C3 H3 104.9
C02Z C4 H4A 109.5
C02Z C4 H4B 109.5
C02Z C4 H4C 109.5
H4A C4 H4B 109.5
H4A C4 H4C 109.5
H4B C4 H4C 109.5

loop_
_geom_bond_atom_site_label_1
_geom_bond_atom_site_label_2
_geom_bond_distance
Cl01 C02B 1.746(6)
Cl02 C02B 1.743(5)
Cl03 C02B 1.754(6)
Cl00 C3 1.659(13)
O005 C00P 1.335(5)
O005 C017 1.439(5)
O006 C00P 1.200(5)
O007 C00X 1.356(5)
O007 C01J 1.444(5)
O008 C00Y 1.236(5)
O009 C01U 1.213(5)
Cl1 C3 1.753(15)
N00B C00W 1.369(5)
N00B C010 1.311(6)
O00C C01C 1.231(5)
N00D H00D 0.8600
N00D C00R 1.403(5)
N00D C01C 1.334(6)
N00E C00Q 1.366(5)
N00E C00T 1.319(5)
N00F C013 1.372(5)
N00F C016 1.323(5)
O00G C01O 1.352(5)
O00G C02P 1.456(7)
N00I H00I 0.8600
N00I C00S 1.400(5)
N00I C00Y 1.341(6)
N00J H00J 0.8600
N00J C01E 1.391(6)
N00J C01U 1.370(6)
N00K C014 1.408(6)
N00K C018 1.442(6)
N00K C01I 1.432(5)
O00L C02F 1.361(7)
O00L C02U 1.431(8)
O00M N00Z 1.225(6)
N00N C01S 1.317(6)
N00N C021 1.357(6)
C00P C00T 1.500(5)
C00Q C00S 1.424(6)
C00Q C00U 1.418(5)
C00R C00W 1.420(6)
C00R C01X 1.373(6)
C00S C01D 1.377(6)
C00T C011 1.421(5)
C00U C00X 1.419(6)
C00U C01N 1.408(6)
C00W C015 1.419(6)
C00X C011 1.362(6)
C00Y C010 1.503(5)
N00Z O012 1.228(7)
N00Z C02A 1.430(9)
C010 C01A 1.405(6)
C011 H011 0.9300
C013 C01E 1.437(6)
C013 C01H 1.402(6)
C014 C01B 1.381(6)
C014 C01H 1.432(6)
C015 C01O 1.427(7)
C015 C01P 1.420(6)
C016 C01B 1.391(6)
C016 C01C 1.516(5)
C017 H01A 0.9600
C017 H01B 0.9600
C017 H01C 0.9600
C018 C01L 1.394(6)
C018 C01Y 1.385(7)
C01A H01D 0.9300
C01A C01O 1.379(6)
C01B H01E 0.9300
C01D H01F 0.9300
C01D C01R 1.409(6)
C01E C026 1.382(6)
C01F C01M 1.392(7)
C01F C01Q 1.466(6)
C01F C023 1.405(7)
Cl6 C3 1.728(14)
C01H C01K 1.438(6)
C01I C01W 1.384(7)
C01I C024 1.388(7)
C01J H01G 0.9700
C01J H01H 0.9700
C01J C01V 1.509(6)
C01K H01K 0.9300
C01K C01T 1.369(7)
C01L H01L 0.9300
C01L C01M 1.391(6)
C01M C025 1.524(6)
C01N H01N 0.9300
C01N C01R 1.375(7)
C01P H01P 0.9300
C01P C01Z 1.356(7)
C01Q C022 1.410(7)
C01Q C02C 1.382(7)
C01R H01R 0.9300
C01S C01U 1.511(6)
C01S C027 1.405(7)
C01T H01T 0.9300
C01T C026 1.393(7)
C01V H01V 0.9800
C01V C02L 1.520(8)
C01V C02O 1.526(7)
C01W H01W 0.9300
C01W C02E 1.378(7)
C01X H01X 0.9300
C01X C01Z 1.400(6)
C01Y H01Y 0.9300
C01Y C023 1.378(7)
C01Z H01Z 0.9300
C021 C02A 1.441(7)
C021 C02G 1.400(9)
C022 C025 1.519(7)
C022 C02K 1.396(7)
C023 H023 0.9300
C024 H024 0.9300
C024 C028 1.421(7)
C025 C02J 1.504(8)
C025 C02R 1.545(8)
C026 H026 0.9300
C027 H027 0.9300
C027 C02F 1.369(7)
C028 C029 1.390(9)
C028 C02W 1.479(8)
C029 C02E 1.359(9)
C029 C02I 1.495(7)
C02A C02Q 1.388(8)
C02B H1AA 0.9800
C02C H02C 0.9300
C02C C02H 1.388(8)
C02E H02E 0.9300
C02F C02G 1.419(8)
C02G C02N 1.432(8)
C02H H02H 0.9300
C02H C02M 1.382(9)
C02I C02S 1.420(10)
C02I C02Y 1.372(10)
C02J H02A 0.9600
C02J H02B 0.9600
C02J H02D 0.9600
C02K H02K 0.9300
C02K C02M 1.395(9)
C02L H02F 0.9600
C02L H02G 0.9600
C02L H02I 0.9600
C02M H02M 0.9300
C02N H02N 0.9300
C02N C02T 1.351(10)
C02O H02J 0.9600
C02O H02L 0.9600
C02O H02O 0.9600
C02P H02P 0.9700
C02P H02Q 0.9700
C02P C034 1.478(8)
C02Q H02R 0.9300
C02Q C02T 1.370(11)
C02R H02S 0.9600
C02R H02T 0.9600
C02R H02U 0.9600
C02S C02W 1.534(10)
C02S C030 1.345(9)
C02T H02V 0.9300
C02U H02W 0.9700
C02U H02X 0.9700
C02U C02Z 1.524(9)
C02V H02Y 0.9300
C02V C02X 1.340(12)
C02V C030 1.376(12)
C02W C031 1.566(10)
C02W C032 1.533(9)
C02X H02Z 0.9300
C02X C02Y 1.429(10)
C02Y H02 0.9300
C02Z H0AA 0.9800
C02Z C036 1.429(13)
C02Z C4 1.380(14)
C030 H030 0.9300
C031 H03A 0.9600
C031 H03B 0.9600
C031 H03C 0.9600
C032 H03D 0.9600
C032 H03E 0.9600
C032 H03F 0.9600
C033 H03G 0.9600
C033 H03H 0.9600
C033 H03I 0.9600
C033 C034 1.438(11)
C034 H034 0.9800
C034 C035 1.512(11)
C035 H03J 0.9600
C035 H03K 0.9600
C035 H03L 0.9600
C036 H03M 0.9600
C036 H03N 0.9600
C036 H03O 0.9600
C3 H3 0.9800
C4 H4A 0.9600
C4 H4B 0.9600
C4 H4C 0.9600

loop_
_smtbx_masks_void_nr
_smtbx_masks_void_average_x
_smtbx_masks_void_average_y
_smtbx_masks_void_average_z
_smtbx_masks_void_volume
_smtbx_masks_void_count_electrons
1 0.000 0.000 0.000 444.0 117.8
2 0.500 0.500 0.500 346.2 119.5
